data_4317054
loop_
_publ_author_name
'William T. Eckenhoff'
'Tomislav Pintauer'

_publ_section_title
;
 Structural Comparison of Copper(I) and Copper(II) Complexes with
 Tris(2-pyridylmethyl)amine Ligand
;
_journal_name_full 'Inorganic Chemistry'
_journal_page_first 10617
_journal_page_last 10626
_journal_paper_doi 10.1021/ic1016142
_journal_volume 49
_journal_year 2010
_chemical_formula_moiety 'C36 H36 Cu2 N8, 2(C H4 O), 2(Cl O4)'
_chemical_formula_sum 'C38 H44 Cl2 Cu2 N8 O10'
_chemical_formula_weight 970.79
_chemical_name_systematic
; 
 ? 
;
_space_group_IT_number 15
_symmetry_cell_setting monoclinic
_symmetry_space_group_name_Hall '-C 2yc'
_symmetry_space_group_name_H-M 'C 1 2/c 1'
_atom_sites_solution_hydrogens geom
_atom_sites_solution_primary direct
_atom_sites_solution_secondary difmap
_audit_creation_method SHELXL-97
_cell_angle_alpha 90.00
_cell_angle_beta 100.8530(10)
_cell_angle_gamma 90.00
_cell_formula_units_Z 4
_cell_length_a 13.7214(3)
_cell_length_b 15.3183(3)
_cell_length_c 19.9249(5)
_cell_measurement_reflns_used 9906
_cell_measurement_temperature 150(2)
_cell_measurement_theta_max 31.712
_cell_measurement_theta_min 2.393
_cell_volume 4113.08(16)
_computing_cell_refinement 'SAINT (Bruker, 1998)'
_computing_data_collection 'SMART (Bruker, 1998)'
_computing_data_reduction SAINT
_computing_molecular_graphics 'SHELXTL (Sheldrick, 2000)'
_computing_publication_material 'ORTEP-3 for windows (Faruggia, 1997)'
_computing_structure_refinement 'SHELXL-97 (Sheldrick, 1997)'
_computing_structure_solution 'SHELXS-97 (Sheldrick, 1997)'
_diffrn_ambient_temperature 150(2)
_diffrn_measured_fraction_theta_full 0.981
_diffrn_measured_fraction_theta_max 0.981
_diffrn_measurement_device_type 'Bruker Smart ApexII'
_diffrn_measurement_method '\f and \w Scans'
_diffrn_radiation_monochromator graphite
_diffrn_radiation_source 'fine-focus sealed tube'
_diffrn_radiation_type MoK\a
_diffrn_radiation_wavelength 0.71073
_diffrn_reflns_av_R_equivalents 0.0389
_diffrn_reflns_av_sigmaI/netI 0.0304
_diffrn_reflns_limit_h_max 20
_diffrn_reflns_limit_h_min -20
_diffrn_reflns_limit_k_max 22
_diffrn_reflns_limit_k_min -22
_diffrn_reflns_limit_l_max 29
_diffrn_reflns_limit_l_min -29
_diffrn_reflns_number 36177
_diffrn_reflns_theta_full 32.05
_diffrn_reflns_theta_max 32.05
_diffrn_reflns_theta_min 2.01
_diffrn_standards_interval_count 0
_diffrn_standards_interval_time 0
_diffrn_standards_number 7038
_exptl_absorpt_coefficient_mu 1.231
_exptl_absorpt_correction_T_max 0.8534
_exptl_absorpt_correction_T_min 0.6999
_exptl_absorpt_correction_type multi-scan
_exptl_absorpt_process_details 'SADABS (Sheldrick, 2002)'
_exptl_crystal_colour yellow
_exptl_crystal_density_diffrn 1.568
_exptl_crystal_density_method 'not measured'
_exptl_crystal_description rhomboid
_exptl_crystal_F_000 2000
_exptl_crystal_size_max 0.31
_exptl_crystal_size_mid 0.27
_exptl_crystal_size_min 0.13
_refine_diff_density_max 0.697
_refine_diff_density_min -0.464
_refine_diff_density_rms 0.073
_refine_ls_extinction_method none
_refine_ls_goodness_of_fit_ref 1.019
_refine_ls_hydrogen_treatment constr
_refine_ls_matrix_type full
_refine_ls_number_parameters 273
_refine_ls_number_reflns 7038
_refine_ls_number_restraints 0
_refine_ls_restrained_S_all 1.019
_refine_ls_R_factor_all 0.0536
_refine_ls_R_factor_gt 0.0379
_refine_ls_shift/su_max 0.010
_refine_ls_shift/su_mean 0.000
_refine_ls_structure_factor_coef Fsqd
_refine_ls_weighting_details 'calc w=1/[\s^2^(Fo^2^)+(0.0559P)^2^+3.9508P] where P=(Fo^2^+2Fc^2^)/3'
_refine_ls_weighting_scheme calc
_refine_ls_wR_factor_gt 0.0992
_refine_ls_wR_factor_ref 0.1103
_reflns_number_gt 5520
_reflns_number_total 7038
_reflns_threshold_expression >2sigma(I)
_cod_data_source_file ic1016142_si_002_04.cif
_cod_data_source_block '[Cu(TPMA)]2[ClO4]2'
_cod_original_sg_symbol_Hall '-c 2yc'
_cod_database_code 4317054

loop_
_symmetry_equiv_pos_as_xyz
'x, y, z'
'-x, y, -z+1/2'
'x+1/2, y+1/2, z'
'-x+1/2, y+1/2, -z+1/2'
'-x, -y, -z'
'x, -y, z-1/2'
'-x+1/2, -y+1/2, -z'
'x+1/2, -y+1/2, z-1/2'

loop_
_atom_site_label
_atom_site_type_symbol
_atom_site_fract_x
_atom_site_fract_y
_atom_site_fract_z
_atom_site_U_iso_or_equiv
_atom_site_adp_type
_atom_site_occupancy
_atom_site_symmetry_multiplicity
_atom_site_calc_flag
_atom_site_refinement_flags
_atom_site_disorder_assembly
_atom_site_disorder_group
Cu1 Cu 0.611238(17) 0.184461(12) 0.236229(9) 0.02929(7) Uani 1 1 d . . .
Cl1 Cl 0.87404(3) 0.32649(3) 0.40146(2) 0.03445(10) Uani 1 1 d . . .
C12 C 0.82975(14) 0.18398(10) 0.19971(9) 0.0326(3) Uani 1 1 d . . .
H12 H 0.8514 0.2003 0.2450 0.039 Uiso 1 1 calc R . .
N1 N 0.53555(12) 0.18735(8) 0.12528(7) 0.0279(3) Uani 1 1 d . . .
N2 N 0.60593(10) 0.31343(8) 0.22369(7) 0.0250(3) Uani 1 1 d . . .
C14 C 0.63052(14) 0.00406(11) 0.26765(8) 0.0315(3) Uani 1 1 d . . .
H14 H 0.6414 0.0031 0.2230 0.038 Uiso 1 1 calc R . .
N3 N 0.73333(11) 0.16361(9) 0.17890(7) 0.0287(3) Uani 1 1 d . . .
N4 N 0.61164(11) 0.08134(8) 0.29446(7) 0.0268(3) Uani 1 1 d . . .
C2 C 0.57776(12) 0.34268(10) 0.15948(8) 0.0253(3) Uani 1 1 d . . .
C6 C 0.63356(12) 0.37249(10) 0.27383(8) 0.0278(3) Uani 1 1 d . . .
H6 H 0.6529 0.3527 0.3185 0.033 Uiso 1 1 calc R . .
C8 C 0.70252(14) 0.14169(10) 0.11314(8) 0.0301(3) Uani 1 1 d . . .
C7 C 0.59283(14) 0.12433(11) 0.09163(8) 0.0302(3) Uani 1 1 d . . .
H7A H 0.5738 0.1298 0.0424 0.036 Uiso 1 1 calc R . .
H7B H 0.5781 0.0653 0.1042 0.036 Uiso 1 1 calc R . .
C3 C 0.57644(14) 0.43082(11) 0.14312(10) 0.0353(4) Uani 1 1 d . . .
H3 H 0.5565 0.4492 0.0981 0.042 Uiso 1 1 calc R . .
C11 C 0.89806(16) 0.18172(13) 0.15670(12) 0.0422(4) Uani 1 1 d . . .
H11 H 0.9640 0.1969 0.1727 0.051 Uiso 1 1 calc R . .
C17 C 0.60061(14) 0.00537(12) 0.39800(9) 0.0334(4) Uani 1 1 d . . .
H17 H 0.5913 0.0075 0.4430 0.040 Uiso 1 1 calc R . .
C13 C 0.42801(14) 0.16761(11) 0.11098(8) 0.0305(3) Uani 1 1 d . . .
H13A H 0.4046 0.1666 0.0619 0.037 Uiso 1 1 calc R . .
H13B H 0.3929 0.2138 0.1298 0.037 Uiso 1 1 calc R . .
C9 C 0.76723(17) 0.13649(14) 0.06765(10) 0.0436(4) Uani 1 1 d . . .
H9 H 0.7441 0.1197 0.0226 0.052 Uiso 1 1 calc R . .
C15 C 0.63467(15) -0.07438(11) 0.30286(10) 0.0364(4) Uani 1 1 d . . .
H15 H 0.6476 -0.1264 0.2822 0.044 Uiso 1 1 calc R . .
O3 O 0.96461(13) 0.29905(15) 0.44429(8) 0.0642(5) Uani 1 1 d . . .
C16 C 0.61915(15) -0.07347(12) 0.36937(10) 0.0377(4) Uani 1 1 d . . .
H16 H 0.6212 -0.1249 0.3943 0.045 Uiso 1 1 calc R . .
O1 O 0.88615(19) 0.31817(16) 0.33267(9) 0.0807(7) Uani 1 1 d . . .
C18 C 0.59572(12) 0.08193(10) 0.35946(8) 0.0272(3) Uani 1 1 d . . .
C10 C 0.86645(18) 0.15646(17) 0.08958(12) 0.0503(5) Uani 1 1 d . . .
H10 H 0.9109 0.1530 0.0598 0.060 Uiso 1 1 calc R . .
O2 O 0.79563(15) 0.27468(15) 0.41623(13) 0.0836(7) Uani 1 1 d . . .
C4 C 0.60537(18) 0.49081(12) 0.19498(12) 0.0469(5) Uani 1 1 d . . .
H4 H 0.6054 0.5502 0.1853 0.056 Uiso 1 1 calc R . .
C5 C 0.63433(16) 0.46117(12) 0.26152(11) 0.0413(4) Uani 1 1 d . . .
H5 H 0.6539 0.5003 0.2972 0.050 Uiso 1 1 calc R . .
O4 O 0.8537(2) 0.41424(13) 0.41414(15) 0.0932(8) Uani 1 1 d . . .
C1 C 0.55177(16) 0.27714(11) 0.10245(8) 0.0357(4) Uani 1 1 d . . .
H1A H 0.4921 0.2966 0.0720 0.043 Uiso 1 1 calc R . .
H1B H 0.6048 0.2760 0.0765 0.043 Uiso 1 1 calc R . .
O5 O 0.92176(14) 0.10402(11) 0.46653(10) 0.0570(4) Uani 1 1 d . . .
H5A H 0.9024 0.1517 0.4506 0.086 Uiso 1 1 calc R . .
C19 C 0.8499(2) 0.0666(2) 0.49706(18) 0.0768(9) Uani 1 1 d . . .
H19A H 0.8756 0.0144 0.5205 0.115 Uiso 1 1 calc R . .
H19B H 0.7930 0.0525 0.4628 0.115 Uiso 1 1 calc R . .
H19C H 0.8309 0.1070 0.5292 0.115 Uiso 1 1 calc R . .

loop_
_atom_site_aniso_label
_atom_site_aniso_U_11
_atom_site_aniso_U_22
_atom_site_aniso_U_33
_atom_site_aniso_U_23
_atom_site_aniso_U_13
_atom_site_aniso_U_12
Cu1 0.04500(14) 0.02046(10) 0.02089(10) 0.00313(6) 0.00230(8) 0.00035(7)
Cl1 0.0334(2) 0.0390(2) 0.02963(19) -0.00068(15) 0.00247(15) -0.00167(16)
C12 0.0385(9) 0.0221(7) 0.0346(8) 0.0027(6) 0.0004(7) -0.0013(6)
N1 0.0411(8) 0.0204(6) 0.0209(5) 0.0015(4) 0.0028(5) 0.0044(5)
N2 0.0288(7) 0.0206(6) 0.0261(6) 0.0001(4) 0.0064(5) -0.0003(5)
C14 0.0392(9) 0.0256(7) 0.0280(7) 0.0034(6) 0.0019(6) 0.0011(6)
N3 0.0377(8) 0.0213(5) 0.0258(6) 0.0018(5) 0.0025(5) 0.0018(5)
N4 0.0315(7) 0.0238(6) 0.0230(6) 0.0035(4) -0.0002(5) -0.0025(5)
C2 0.0251(7) 0.0225(6) 0.0284(7) 0.0031(5) 0.0055(5) 0.0011(5)
C6 0.0265(8) 0.0250(7) 0.0314(7) -0.0028(5) 0.0042(6) -0.0029(6)
C8 0.0397(9) 0.0235(7) 0.0269(7) -0.0001(5) 0.0054(6) -0.0008(6)
C7 0.0391(9) 0.0260(7) 0.0241(7) -0.0034(5) 0.0024(6) 0.0030(6)
C3 0.0375(9) 0.0235(7) 0.0421(9) 0.0087(6) 0.0007(7) 0.0002(6)
C11 0.0383(10) 0.0371(10) 0.0511(11) 0.0020(8) 0.0078(8) -0.0074(8)
C17 0.0341(9) 0.0365(8) 0.0275(7) 0.0118(6) 0.0004(6) -0.0023(7)
C13 0.0382(9) 0.0301(7) 0.0213(6) 0.0016(5) 0.0010(6) 0.0113(6)
C9 0.0502(12) 0.0495(11) 0.0327(9) -0.0052(8) 0.0120(8) -0.0059(9)
C15 0.0419(10) 0.0233(7) 0.0412(9) 0.0047(6) 0.0008(7) 0.0009(7)
O3 0.0429(9) 0.1106(16) 0.0348(8) 0.0048(9) -0.0037(6) 0.0114(10)
C16 0.0398(10) 0.0295(8) 0.0407(9) 0.0147(7) -0.0001(7) -0.0014(7)
O1 0.0943(16) 0.117(2) 0.0257(7) -0.0065(9) -0.0010(9) 0.0231(13)
C18 0.0283(8) 0.0282(7) 0.0224(6) 0.0038(5) -0.0021(5) -0.0052(6)
C10 0.0486(13) 0.0597(13) 0.0469(12) -0.0021(10) 0.0197(10) -0.0092(10)
O2 0.0507(11) 0.0730(13) 0.1227(19) 0.0347(13) 0.0053(11) -0.0237(10)
C4 0.0566(13) 0.0195(7) 0.0589(12) 0.0035(7) -0.0039(10) -0.0047(7)
C5 0.0455(11) 0.0239(7) 0.0504(11) -0.0059(7) -0.0019(8) -0.0061(7)
O4 0.117(2) 0.0364(9) 0.143(2) -0.0087(11) 0.0687(18) 0.0031(11)
C1 0.0597(12) 0.0231(7) 0.0237(7) 0.0051(5) 0.0064(7) 0.0048(7)
O5 0.0628(11) 0.0457(9) 0.0627(11) -0.0046(8) 0.0120(8) -0.0134(8)
C19 0.0489(16) 0.090(2) 0.091(2) -0.0048(17) 0.0105(14) -0.0237(15)

loop_
_atom_type_symbol
_atom_type_description
_atom_type_scat_dispersion_real
_atom_type_scat_dispersion_imag
_atom_type_scat_source
C C 0.0033 0.0016 'International Tables Vol C Tables 4.2.6.8 and 6.1.1.4'
H H 0.0000 0.0000 'International Tables Vol C Tables 4.2.6.8 and 6.1.1.4'
N N 0.0061 0.0033 'International Tables Vol C Tables 4.2.6.8 and 6.1.1.4'
O O 0.0106 0.0060 'International Tables Vol C Tables 4.2.6.8 and 6.1.1.4'
Cl Cl 0.1484 0.1585 'International Tables Vol C Tables 4.2.6.8 and 6.1.1.4'
Cu Cu 0.3201 1.2651 'International Tables Vol C Tables 4.2.6.8 and 6.1.1.4'

loop_
_geom_angle_atom_site_label_1
_geom_angle_atom_site_label_2
_geom_angle_atom_site_label_3
_geom_angle
_geom_angle_site_symmetry_1
_geom_angle_site_symmetry_3
_geom_angle_publ_flag
N4 Cu1 N2 150.49(6) . . ?
N4 Cu1 N3 105.68(6) . . ?
N2 Cu1 N3 95.25(5) . . ?
N4 Cu1 N1 123.01(5) . . ?
N2 Cu1 N1 81.87(5) . . ?
N3 Cu1 N1 75.63(5) . . ?
O4 Cl1 O2 108.36(15) . . ?
O4 Cl1 O1 108.86(15) . . ?
O2 Cl1 O1 112.58(16) . . ?
O4 Cl1 O3 110.69(16) . . ?
O2 Cl1 O3 108.71(13) . . ?
O1 Cl1 O3 107.67(12) . . ?
N3 C12 C11 122.95(17) . . ?
N3 C12 H12 118.5 . . ?
C11 C12 H12 118.5 . . ?
C1 N1 C13 109.46(13) . . ?
C1 N1 C7 110.07(14) . . ?
C13 N1 C7 111.97(13) . . ?
C1 N1 Cu1 104.55(10) . . ?
C13 N1 Cu1 116.25(10) . . ?
C7 N1 Cu1 104.16(9) . . ?
C2 N2 C6 118.21(13) . . ?
C2 N2 Cu1 116.62(10) . . ?
C6 N2 Cu1 125.06(11) . . ?
N4 C14 C15 123.68(16) . . ?
N4 C14 H14 118.2 . . ?
C15 C14 H14 118.2 . . ?
C8 N3 C12 118.00(16) . . ?
C8 N3 Cu1 114.13(12) . . ?
C12 N3 Cu1 126.92(12) . . ?
C14 N4 C18 117.66(14) . . ?
C14 N4 Cu1 117.00(11) . . ?
C18 N4 Cu1 125.33(11) . . ?
N2 C2 C3 122.50(15) . . ?
N2 C2 C1 118.75(13) . . ?
C3 C2 C1 118.67(14) . . ?
N2 C6 C5 122.61(16) . . ?
N2 C6 H6 118.7 . . ?
C5 C6 H6 118.7 . . ?
N3 C8 C9 122.04(18) . . ?
N3 C8 C7 115.82(16) . . ?
C9 C8 C7 122.14(16) . . ?
N1 C7 C8 110.01(13) . . ?
N1 C7 H7A 109.7 . . ?
C8 C7 H7A 109.7 . . ?
N1 C7 H7B 109.7 . . ?
C8 C7 H7B 109.7 . . ?
H7A C7 H7B 108.2 . . ?
C4 C3 C2 118.76(17) . . ?
C4 C3 H3 120.6 . . ?
C2 C3 H3 120.6 . . ?
C10 C11 C12 118.7(2) . . ?
C10 C11 H11 120.6 . . ?
C12 C11 H11 120.6 . . ?
C16 C17 C18 120.08(16) . . ?
C16 C17 H17 120.0 . . ?
C18 C17 H17 120.0 . . ?
N1 C13 C18 112.68(13) . 2_655 ?
N1 C13 H13A 109.1 . . ?
C18 C13 H13A 109.1 2_655 . ?
N1 C13 H13B 109.1 . . ?
C18 C13 H13B 109.1 2_655 . ?
H13A C13 H13B 107.8 . . ?
C10 C9 C8 119.64(19) . . ?
C10 C9 H9 120.2 . . ?
C8 C9 H9 120.2 . . ?
C16 C15 C14 118.53(17) . . ?
C16 C15 H15 120.7 . . ?
C14 C15 H15 120.7 . . ?
C17 C16 C15 118.64(15) . . ?
C17 C16 H16 120.7 . . ?
C15 C16 H16 120.7 . . ?
N4 C18 C17 121.39(16) . . ?
N4 C18 C13 117.91(13) . 2_655 ?
C17 C18 C13 120.70(15) . 2_655 ?
C11 C10 C9 118.6(2) . . ?
C11 C10 H10 120.7 . . ?
C9 C10 H10 120.7 . . ?
C3 C4 C5 119.13(16) . . ?
C3 C4 H4 120.4 . . ?
C5 C4 H4 120.4 . . ?
C6 C5 C4 118.79(17) . . ?
C6 C5 H5 120.6 . . ?
C4 C5 H5 120.6 . . ?
N1 C1 C2 114.54(13) . . ?
N1 C1 H1A 108.6 . . ?
C2 C1 H1A 108.6 . . ?
N1 C1 H1B 108.6 . . ?
C2 C1 H1B 108.6 . . ?
H1A C1 H1B 107.6 . . ?
C19 O5 H5A 109.5 . . ?
O5 C19 H19A 109.5 . . ?
O5 C19 H19B 109.5 . . ?
H19A C19 H19B 109.5 . . ?
O5 C19 H19C 109.5 . . ?
H19A C19 H19C 109.5 . . ?
H19B C19 H19C 109.5 . . ?

loop_
_geom_bond_atom_site_label_1
_geom_bond_atom_site_label_2
_geom_bond_distance
_geom_bond_site_symmetry_2
_geom_bond_publ_flag
Cu1 N4 1.9593(13) . ?
Cu1 N2 1.9909(12) . ?
Cu1 N3 2.2213(16) . ?
Cu1 N1 2.2590(13) . ?
Cl1 O4 1.406(2) . ?
Cl1 O2 1.4118(19) . ?
Cl1 O1 1.4170(18) . ?
Cl1 O3 1.4318(17) . ?
C12 N3 1.347(2) . ?
C12 C11 1.384(3) . ?
C12 H12 0.9300 . ?
N1 C1 1.479(2) . ?
N1 C13 1.480(2) . ?
N1 C7 1.482(2) . ?
N2 C2 1.342(2) . ?
N2 C6 1.348(2) . ?
C14 N4 1.344(2) . ?
C14 C15 1.387(2) . ?
C14 H14 0.9300 . ?
N3 C8 1.341(2) . ?
N4 C18 1.353(2) . ?
C2 C3 1.388(2) . ?
C2 C1 1.508(2) . ?
C6 C5 1.381(2) . ?
C6 H6 0.9300 . ?
C8 C9 1.385(3) . ?
C8 C7 1.509(3) . ?
C7 H7A 0.9700 . ?
C7 H7B 0.9700 . ?
C3 C4 1.384(3) . ?
C3 H3 0.9300 . ?
C11 C10 1.381(3) . ?
C11 H11 0.9300 . ?
C17 C16 1.380(3) . ?
C17 C18 1.396(2) . ?
C17 H17 0.9300 . ?
C13 C18 1.499(2) 2_655 ?
C13 H13A 0.9700 . ?
C13 H13B 0.9700 . ?
C9 C10 1.383(3) . ?
C9 H9 0.9300 . ?
C15 C16 1.381(3) . ?
C15 H15 0.9300 . ?
C16 H16 0.9300 . ?
C18 C13 1.499(2) 2_655 ?
C10 H10 0.9300 . ?
C4 C5 1.387(3) . ?
C4 H4 0.9300 . ?
C5 H5 0.9300 . ?
C1 H1A 0.9700 . ?
C1 H1B 0.9700 . ?
O5 C19 1.377(3) . ?
O5 H5A 0.8200 . ?
C19 H19A 0.9600 . ?
C19 H19B 0.9600 . ?
C19 H19C 0.9600 . ?
